data_7061389
loop_
_publ_author_name
'Huang, Wei'
'Lu, Jiahui'
'Fan, Qingqing'
'Li, Xiaoyan'
'Hinz, Alexander'
'Sun, Hongjian'

_publ_section_title
;
 Synthesis of aryl cobalt and iron complexes and their catalytic activity
 on hydrosilylation of alkenes
;
_journal_issue 16
_journal_name_full 'New Journal of Chemistry'
_journal_page_first 7512
_journal_page_last 7521
_journal_paper_doi 10.1039/D1NJ06133J
_journal_volume 46
_journal_year 2022
_chemical_formula_moiety 'C14 H27 Cl Co F4 N P3'
_chemical_formula_sum 'C14 H27 Cl Co F4 N P3'
_chemical_formula_weight 472.65
_space_group_crystal_system monoclinic
_space_group_IT_number 9
_space_group_name_Hall 'C -2yc'
_space_group_name_H-M_alt 'C 1 c 1'
_atom_sites_solution_hydrogens geom
_audit_creation_date 2022-01-13
_audit_creation_method
;
Olex2 1.5-dev
(compiled 2021.12.21 svn.raa29eb21 for OlexSys, GUI svn.r6444)
;
_audit_update_record
;
2022-02-25 deposited with the CCDC.	2022-03-03 downloaded from the CCDC.
;
_cell_angle_alpha 90
_cell_angle_beta 106.586(3)
_cell_angle_gamma 90
_cell_formula_units_Z 4
_cell_length_a 9.2381(2)
_cell_length_b 15.2301(4)
_cell_length_c 15.7220(4)
_cell_measurement_reflns_used 4664
_cell_measurement_temperature 173.00(10)
_cell_measurement_theta_max 75.1320
_cell_measurement_theta_min 5.7190
_cell_volume 2120.00(10)
_computing_cell_refinement 'CrysAlisPro 1.171.40.84a (Rigaku OD, 2020)'
_computing_data_collection 'CrysAlisPro 1.171.40.84a (Rigaku OD, 2020)'
_computing_data_reduction 'CrysAlisPro 1.171.40.84a (Rigaku OD, 2020)'
_computing_molecular_graphics 'Olex2 1.5-dev (Dolomanov et al., 2009)'
_computing_publication_material 'Olex2 1.5-dev (Dolomanov et al., 2009)'
_computing_structure_refinement 'SHELXL 2018/3 (Sheldrick, 2015)'
_computing_structure_solution 'olex2.solve (Bourhis et al., 2015)'
_diffrn_ambient_temperature 173.00(10)
_diffrn_detector_area_resol_mean 10.0000
_diffrn_detector_type HyPix
_diffrn_measured_fraction_theta_full 0.986
_diffrn_measured_fraction_theta_max 0.986
_diffrn_measurement_details
;
List of Runs (angles in degrees, time in seconds):

  # Type    Start    End  Width  t~exp~   \w     \q     \k     \f   Frames
#--------------------------------------------------------------------------
  1  \w     95.00 176.00   1.00    0.40    --  106.49 125.00  30.00   81
  2  \w    104.00 161.00   1.00    0.40    --  106.49 120.00-177.00   57
  3  \w     80.00 105.00   1.00    0.40    --  106.49 -77.00-180.00   25
  4  \w     35.00  62.00   1.00    0.40    --  106.49 -77.00-180.00   27
  5  \w     38.00  66.00   1.00    0.40    --  106.49 -57.00 -90.00   28
  6  \w     34.00  65.00   1.00    0.40    --  106.49 -57.00  60.00   31
  7  \w     34.00  66.00   1.00    0.40    --  106.49 -57.00 120.00   32
  8  \w     36.00 104.00   1.00    0.40    --  106.49 -99.00 120.00   68
  9  \w     75.00 108.00   1.00    0.40    --  106.49-120.00  98.00   33
 10  \w     38.00  63.00   1.00    0.13    --   48.45-120.00  98.00   25
 11  \w     61.00  88.00   1.00    0.40    --  106.49-155.00 -58.00   27
 12  \w    106.00 132.00   1.00    0.40    --  106.49-155.00 -58.00   26
 13  \w     58.00  84.00   1.00    0.13    --   48.45-155.00 -58.00   26
 14  \w    -42.00 -14.00   1.00    0.40    --  -86.25  38.00 150.00   28
 15  \w    -39.00  -9.00   1.00    0.13    --  -48.45 120.00-177.00   30
 16  \w    -81.00 -23.00   1.00    0.40    --  -86.25 120.00-177.00   58
 17  \w    -43.00 -13.00   1.00    0.40    --  -86.25  38.00   0.00   30
 18  \w    -43.00 -17.00   1.00    0.40    --  -86.25  38.00  30.00   26
 19  \w   -157.00 -73.00   1.00    0.40    --  -86.25 -19.00 -90.00   84
 20  \w   -142.00-117.00   1.00    0.40    --  -86.25-120.00  98.00   25
 21  \w   -119.00 -53.00   1.00    0.13    --  -48.45-155.00 -58.00   66
 22  \w   -127.00 -59.00   1.00    0.40    --  -86.25-155.00 -58.00   68
 23  \w   -120.00 -28.00   1.00    0.13    --  -48.45 -77.00-150.00   92
;
_diffrn_measurement_device 'four-circle diffractometer'
_diffrn_measurement_device_type 'XtaLAB Synergy, Dualflex, HyPix'
_diffrn_measurement_method '\w scans'
_diffrn_measurement_specimen_support 'Mitegen 50um'
_diffrn_radiation_type CuK\a
_diffrn_radiation_wavelength 1.54184
_diffrn_reflns_av_R_equivalents 0.0528
_diffrn_reflns_av_unetI/netI 0.0473
_diffrn_reflns_Laue_measured_fraction_full 0.986
_diffrn_reflns_Laue_measured_fraction_max 0.986
_diffrn_reflns_limit_h_max 11
_diffrn_reflns_limit_h_min -10
_diffrn_reflns_limit_k_max 18
_diffrn_reflns_limit_k_min -17
_diffrn_reflns_limit_l_max 18
_diffrn_reflns_limit_l_min -16
_diffrn_reflns_number 6948
_diffrn_reflns_point_group_measured_fraction_full 0.642
_diffrn_reflns_point_group_measured_fraction_max 0.642
_diffrn_reflns_theta_full 67.074
_diffrn_reflns_theta_max 67.074
_diffrn_reflns_theta_min 5.780
_exptl_absorpt_coefficient_mu 9.947
_exptl_absorpt_correction_T_max 1.00000
_exptl_absorpt_correction_T_min 0.43064
_exptl_absorpt_correction_type multi-scan
_exptl_absorpt_process_details
;
CrysAlisPro 1.171.40.84a (Rigaku Oxford Diffraction, 2020)
Empirical absorption correction using spherical harmonics,
implemented in SCALE3 ABSPACK scaling algorithm.
;
_exptl_crystal_colour 'clear light black'
_exptl_crystal_colour_lustre clear
_exptl_crystal_colour_modifier light
_exptl_crystal_colour_primary black
_exptl_crystal_density_diffrn 1.481
_exptl_crystal_description block
_exptl_crystal_F_000 972
_exptl_crystal_size_max 0.06
_exptl_crystal_size_mid 0.05
_exptl_crystal_size_min 0.04
_refine_diff_density_max 0.325
_refine_diff_density_min -0.339
_refine_diff_density_rms 0.067
_refine_ls_abs_structure_details
;
 Classical Flack method preferred over Parsons because s.u. lower.
;
_refine_ls_abs_structure_Flack -0.002(4)
_refine_ls_extinction_coef 0.00049(14)
_refine_ls_extinction_expression Fc^*^=kFc[1+0.001xFc^2^\l^3^/sin(2\q)]^-1/4^
_refine_ls_extinction_method 'SHELXL-2018/3 (Sheldrick 2018)'
_refine_ls_goodness_of_fit_ref 1.029
_refine_ls_hydrogen_treatment constr
_refine_ls_matrix_type full
_refine_ls_number_parameters 268
_refine_ls_number_reflns 2431
_refine_ls_number_restraints 101
_refine_ls_restrained_S_all 1.013
_refine_ls_R_factor_all 0.0322
_refine_ls_R_factor_gt 0.0308
_refine_ls_shift/su_max 0.000
_refine_ls_shift/su_mean 0.000
_refine_ls_structure_factor_coef Fsqd
_refine_ls_weighting_details 'w=1/[\s^2^(Fo^2^)+(0.0486P)^2^] where P=(Fo^2^+2Fc^2^)/3'
_refine_ls_weighting_scheme calc
_refine_ls_wR_factor_gt 0.0753
_refine_ls_wR_factor_ref 0.0760
_reflns_Friedel_coverage 0.299
_reflns_Friedel_fraction_full 0.297
_reflns_Friedel_fraction_max 0.297
_reflns_number_gt 2353
_reflns_number_total 2431
_reflns_threshold_expression 'I > 2\s(I)'
_cod_data_source_file d1nj06133j2.cif
_cod_data_source_block 201216f
_cod_depositor_comments 'Adding full bibliography for 7061389--7061390.cif.'
_cod_original_cell_volume 2119.99(9)
_cod_database_code 7061389
_shelx_shelxl_version_number 2018/3
_shelx_space_group_comment
;
The symmetry employed for this shelxl refinement is uniquely defined
by the following loop, which should always be used as a source of
symmetry information in preference to the above space-group names.
They are only intended as comments.
;
_shelx_estimated_absorpt_t_max 0.692
_shelx_estimated_absorpt_t_min 0.587
_olex2_refinement_description
;
1. Fixed Uiso
 At 1.5 times of:
  All C(H,H,H) groups
2. Restrained distances
 Co1-C5 \\sim Co1-C5A
 with sigma of 0.02
 N1-C5 \\sim N1A-C5A
 with sigma of 0.04
 F4-C4 \\sim F4A-C4A
 with sigma of 0.02
 C4-C1 \\sim C4A-C1A
 with sigma of 0.04
 F1-C1 \\sim F1A-C1A
 with sigma of 0.02
 N1-C2 \\sim N1A-C2A
 with sigma of 0.02
 N1-C1 \\sim N1A-C1A
 with sigma of 0.02
 N1-C3 \\sim N1A-C3A
 with sigma of 0.04
 C5-C4 \\sim C5A-C4A
 with sigma of 0.02
 F3-C2 \\sim F3A-C2A
 with sigma of 0.04
 C5-C1 \\sim C5A-C1A
 with sigma of 0.02
 C2-C1 \\sim C2A-C1A
 with sigma of 0.04
 F3-C3 \\sim F3A-C3A
 with sigma of 0.02
 C2-F2 \\sim C2A-F2A
 with sigma of 0.02
 N1-F2 \\sim N1A-F2A
 with sigma of 0.04
 C2-C3 \\sim C2A-C3A
 with sigma of 0.02
 C5-C3 \\sim C5A-C3A
 with sigma of 0.04
 F3-C4 \\sim F3A-C4A
 with sigma of 0.04
 C2-C4 \\sim C2A-C4A
 with sigma of 0.04
 C4-C3 \\sim C4A-C3A
 with sigma of 0.02
 F2-C3 \\sim F2A-C3A
 with sigma of 0.04
 Co1-C4 \\sim Co1-C4A
 with sigma of 0.04
 Co1-C1 \\sim Co1-C1A
 with sigma of 0.04
 F4-C5 \\sim F4A-C5A
 with sigma of 0.04
 F4-C3 \\sim F4A-C3A
 with sigma of 0.04
 F1-N1 \\sim F1A-N1A
 with sigma of 0.04
 F1-C5 \\sim F1A-C5A
 with sigma of 0.04
3. Rigid body (RIGU) restrains
 N1, F4, C4, C5, C3, C1, F3, C2, F1, F2
 with sigma for 1-2 distances of 0.001 and sigma for 1-3 distances of 0.001
4. Others
 Sof(N1A)=Sof(F4A)=Sof(C4A)=Sof(C5A)=Sof(C3A)=Sof(C1A)=Sof(F3A)=Sof(C2A)=
 Sof(F1A)=Sof(F2A)=1-FVAR(1)
 Sof(F4)=Sof(F1)=Sof(N1)=Sof(C5)=Sof(F3)=Sof(C2)=Sof(F2)=Sof(C4)=Sof(C3)=
 Sof(C1)=FVAR(1)
5.a Idealised Me refined as rotating group:
 C12(H12A,H12B,H12C), C9(H9A,H9B,H9C), C6(H6A,H6B,H6C), C8(H8A,H8B,H8C),
 C13(H13A,H13B,H13C), C11(H11A,H11B,H11C), C14(H14A,H14B,H14C), C7(H7A,H7B,H7C),
  C10(H10A,H10B,H10C)
;
_olex2_submission_special_instructions 'No special instructions were received'
_oxdiff_exptl_absorpt_empirical_details
;
Empirical correction (ABSPACK) includes:
- Absorption correction using spherical harmonics
- Frame scaling
;

loop_
_space_group_symop_operation_xyz
'x, y, z'
'x, -y, z+1/2'
'x+1/2, y+1/2, z'
'x+1/2, -y+1/2, z+1/2'

loop_
_atom_site_label
_atom_site_type_symbol
_atom_site_fract_x
_atom_site_fract_y
_atom_site_fract_z
_atom_site_U_iso_or_equiv
_atom_site_adp_type
_atom_site_occupancy
_atom_site_site_symmetry_order
_atom_site_calc_flag
_atom_site_refinement_flags_posn
_atom_site_refinement_flags_adp
_atom_site_refinement_flags_occupancy
_atom_site_disorder_assembly
_atom_site_disorder_group
Co1 Co -0.44001(6) -0.31847(4) -0.36707(4) 0.01995(19) Uani 1 1 d D . . . .
P3 P -0.25458(12) -0.42027(7) -0.35572(7) 0.0260(3) Uani 1 1 d . . . . .
P2 P -0.38037(13) -0.23813(7) -0.46969(8) 0.0272(3) Uani 1 1 d . . . . .
Cl1 Cl -0.33304(14) -0.21141(8) -0.26485(8) 0.0399(3) Uani 1 1 d . . . . .
P1 P -0.53410(14) -0.37782(8) -0.26575(7) 0.0313(3) Uani 1 1 d . . . . .
F4 F -0.5420(9) -0.4813(6) -0.5070(6) 0.036(2) Uani 0.759(9) 1 d D . P A 1
F1 F -0.7593(12) -0.2254(6) -0.4285(7) 0.042(2) Uani 0.759(9) 1 d D . P A 1
N1 N -0.8982(7) -0.3173(5) -0.5284(4) 0.0300(14) Uani 0.759(9) 1 d D . P A 1
C5 C -0.6313(11) -0.3485(9) -0.4580(8) 0.023(2) Uani 0.759(9) 1 d D . P A 1
C12 C -0.1872(6) -0.1977(3) -0.4449(4) 0.0397(12) Uani 1 1 d . . . . .
H12A H -0.156670 -0.172640 -0.384983 0.060 Uiso 1 1 calc R U . . .
H12B H -0.181419 -0.152427 -0.488046 0.060 Uiso 1 1 calc R U . . .
H12C H -0.119630 -0.246376 -0.448226 0.060 Uiso 1 1 calc R U . . .
C9 C -0.0826(6) -0.3875(4) -0.2704(4) 0.0460(13) Uani 1 1 d . . . . .
H9A H -0.052346 -0.328592 -0.283731 0.069 Uiso 1 1 calc R U . . .
H9B H -0.001461 -0.429249 -0.269530 0.069 Uiso 1 1 calc R U . . .
H9C H -0.101959 -0.387127 -0.212270 0.069 Uiso 1 1 calc R U . . .
F3 F -0.8071(5) -0.5188(3) -0.6206(2) 0.0414(12) Uani 0.759(9) 1 d D . P A 1
C2 C -0.9107(7) -0.3891(6) -0.5766(4) 0.0284(13) Uani 0.759(9) 1 d D . P A 1
C6 C -0.6718(7) -0.3070(4) -0.2369(4) 0.0504(15) Uani 1 1 d . . . . .
H6A H -0.625655 -0.249917 -0.217035 0.076 Uiso 1 1 calc R U . . .
H6B H -0.704790 -0.334246 -0.189055 0.076 Uiso 1 1 calc R U . . .
H6C H -0.759140 -0.298900 -0.289012 0.076 Uiso 1 1 calc R U . . .
C8 C -0.4021(8) -0.3981(4) -0.1570(3) 0.0491(15) Uani 1 1 d . . . . .
H8A H -0.336478 -0.447644 -0.160836 0.074 Uiso 1 1 calc R U . . .
H8B H -0.458354 -0.412010 -0.114503 0.074 Uiso 1 1 calc R U . . .
H8C H -0.340291 -0.345626 -0.137189 0.074 Uiso 1 1 calc R U . . .
C13 C -0.4198(7) -0.2802(4) -0.5823(3) 0.0431(13) Uani 1 1 d . . . . .
H13A H -0.371737 -0.337731 -0.581201 0.065 Uiso 1 1 calc R U . . .
H13B H -0.379665 -0.239426 -0.618204 0.065 Uiso 1 1 calc R U . . .
H13C H -0.529179 -0.286120 -0.608269 0.065 Uiso 1 1 calc R U . . .
F2 F -1.0455(5) -0.4098(4) -0.6315(3) 0.0451(12) Uani 0.759(9) 1 d D . P A 1
C11 C -0.1779(7) -0.4403(4) -0.4496(4) 0.0415(12) Uani 1 1 d . . . . .
H11A H -0.254938 -0.468742 -0.497750 0.062 Uiso 1 1 calc R U . . .
H11B H -0.089173 -0.478469 -0.430473 0.062 Uiso 1 1 calc R U . . .
H11C H -0.148734 -0.384264 -0.470597 0.062 Uiso 1 1 calc R U . . .
C4 C -0.6550(12) -0.4243(7) -0.5111(8) 0.024(2) Uani 0.759(9) 1 d D . P A 1
C3 C -0.7934(10) -0.4454(6) -0.5715(5) 0.0267(15) Uani 0.759(9) 1 d D . P A 1
C1 C -0.7652(10) -0.3020(8) -0.4742(8) 0.027(2) Uani 0.759(9) 1 d D . P A 1
C14 C -0.4849(7) -0.1355(3) -0.4852(5) 0.0494(14) Uani 1 1 d . . . . .
H14A H -0.593509 -0.147998 -0.502753 0.074 Uiso 1 1 calc R U . . .
H14B H -0.460041 -0.100957 -0.531703 0.074 Uiso 1 1 calc R U . . .
H14C H -0.457638 -0.102264 -0.429527 0.074 Uiso 1 1 calc R U . . .
C7 C -0.6366(8) -0.4805(4) -0.2912(4) 0.0493(15) Uani 1 1 d . . . . .
H7A H -0.726692 -0.471961 -0.341583 0.074 Uiso 1 1 calc R U . . .
H7B H -0.667027 -0.499983 -0.239406 0.074 Uiso 1 1 calc R U . . .
H7C H -0.571600 -0.525083 -0.306358 0.074 Uiso 1 1 calc R U . . .
C10 C -0.2739(7) -0.5349(3) -0.3251(4) 0.0418(12) Uani 1 1 d . . . . .
H10A H -0.294777 -0.536953 -0.267464 0.063 Uiso 1 1 calc R U . . .
H10B H -0.179902 -0.566511 -0.321383 0.063 Uiso 1 1 calc R U . . .
H10C H -0.357312 -0.562408 -0.370218 0.063 Uiso 1 1 calc R U . . .
N1A N -0.760(2) -0.4634(13) -0.5676(14) 0.025(6) Uiso 0.241(9) 1 d D . P A 2
F4A F -0.764(4) -0.2340(19) -0.4413(19) 0.035(7) Uiso 0.241(9) 1 d D . P A 2
C4A C -0.754(3) -0.310(2) -0.484(2) 0.026(9) Uiso 0.241(9) 1 d D . P A 2
C5A C -0.622(3) -0.3618(19) -0.457(2) 0.012(8) Uiso 0.241(9) 1 d D . P A 2
C3A C -0.890(2) -0.3379(14) -0.5451(14) 0.017(6) Uiso 0.241(9) 1 d D . P A 2
C1A C -0.640(3) -0.436(2) -0.509(3) 0.027(9) Uiso 0.241(9) 1 d D . P A 2
F3A F -1.0119(14) -0.2867(8) -0.5620(7) 0.038(4) Uiso 0.241(9) 1 d D . P A 2
C2A C -0.882(2) -0.4159(12) -0.5864(13) 0.027(5) Uiso 0.241(9) 1 d D . P A 2
F1A F -0.519(3) -0.490(2) -0.497(2) 0.032(7) Uiso 0.241(9) 1 d D . P A 2
F2A F -1.0098(19) -0.4439(11) -0.6438(10) 0.048(5) Uiso 0.241(9) 1 d D . P A 2

loop_
_atom_site_aniso_label
_atom_site_aniso_U_11
_atom_site_aniso_U_22
_atom_site_aniso_U_33
_atom_site_aniso_U_23
_atom_site_aniso_U_13
_atom_site_aniso_U_12
Co1 0.0213(3) 0.0166(3) 0.0235(3) -0.0031(3) 0.0088(2) -0.0018(3)
P3 0.0254(6) 0.0213(6) 0.0298(5) -0.0007(4) 0.0053(4) 0.0040(5)
P2 0.0279(6) 0.0196(5) 0.0369(6) 0.0054(5) 0.0136(5) 0.0014(5)
Cl1 0.0454(7) 0.0359(6) 0.0416(6) -0.0203(5) 0.0175(5) -0.0141(5)
P1 0.0376(7) 0.0321(6) 0.0289(5) -0.0040(5) 0.0170(5) -0.0084(5)
F4 0.029(3) 0.031(3) 0.043(4) -0.018(2) 0.002(2) 0.007(2)
F1 0.034(3) 0.031(3) 0.061(5) -0.019(3) 0.015(3) 0.0060(17)
N1 0.024(2) 0.035(3) 0.033(3) -0.001(2) 0.0115(18) 0.0007(19)
C5 0.023(3) 0.021(3) 0.029(4) -0.003(3) 0.014(2) -0.001(2)
C12 0.032(3) 0.032(3) 0.058(3) 0.000(2) 0.017(2) -0.009(2)
C9 0.028(3) 0.048(3) 0.053(3) -0.003(3) -0.003(2) 0.001(2)
F3 0.046(2) 0.039(2) 0.040(2) -0.0164(16) 0.0142(17) -0.0122(17)
C2 0.020(2) 0.038(3) 0.027(3) -0.001(2) 0.0069(17) -0.0027(18)
C6 0.051(4) 0.058(4) 0.055(3) -0.013(3) 0.036(3) -0.006(3)
C8 0.068(4) 0.055(4) 0.027(2) 0.003(2) 0.018(3) -0.008(3)
C13 0.047(3) 0.052(3) 0.036(3) 0.008(2) 0.021(2) -0.001(3)
F2 0.0229(18) 0.065(3) 0.042(2) -0.007(2) 0.0010(15) -0.008(2)
C11 0.045(3) 0.034(3) 0.052(3) -0.001(2) 0.023(2) 0.013(2)
C4 0.024(2) 0.023(3) 0.026(3) -0.002(2) 0.0094(19) 0.003(2)
C3 0.025(2) 0.030(3) 0.026(3) -0.003(2) 0.0097(19) -0.004(2)
C1 0.025(2) 0.023(3) 0.034(4) -0.006(2) 0.013(2) 0.0002(18)
C14 0.047(3) 0.027(3) 0.080(4) 0.019(3) 0.028(3) 0.008(3)
C7 0.062(4) 0.044(3) 0.051(3) -0.005(3) 0.030(3) -0.023(3)
C10 0.051(3) 0.027(3) 0.046(3) 0.002(2) 0.012(2) 0.007(2)

loop_
_atom_type_symbol
_atom_type_description
_atom_type_scat_dispersion_real
_atom_type_scat_dispersion_imag
_atom_type_scat_source
C C 0.0181 0.0091 'International Tables Vol C Tables 4.2.6.8 and 6.1.1.4'
H H 0.0000 0.0000 'International Tables Vol C Tables 4.2.6.8 and 6.1.1.4'
Cl Cl 0.3639 0.7018 'International Tables Vol C Tables 4.2.6.8 and 6.1.1.4'
Co Co -2.3653 3.6143 'International Tables Vol C Tables 4.2.6.8 and 6.1.1.4'
F F 0.0727 0.0534 'International Tables Vol C Tables 4.2.6.8 and 6.1.1.4'
N N 0.0311 0.0180 'International Tables Vol C Tables 4.2.6.8 and 6.1.1.4'
P P 0.2955 0.4335 'International Tables Vol C Tables 4.2.6.8 and 6.1.1.4'

loop_
_geom_angle_atom_site_label_1
_geom_angle_atom_site_label_2
_geom_angle_atom_site_label_3
_geom_angle
_geom_angle_site_symmetry_1
_geom_angle_site_symmetry_3
_geom_angle_publ_flag
P3 Co1 Cl1 105.28(5) . . y
P2 Co1 P3 95.46(5) . . y
P2 Co1 Cl1 88.33(5) . . y
P1 Co1 P3 96.12(5) . . y
P1 Co1 P2 168.41(5) . . y
P1 Co1 Cl1 88.02(5) . . y
C5 Co1 P3 113.2(4) . . y
C5 Co1 P2 87.6(4) . . y
C5 Co1 Cl1 141.5(4) . . y
C5 Co1 P1 88.4(4) . . y
C5A Co1 P3 107.1(7) . . y
C5A Co1 P2 89.9(13) . . y
C5A Co1 Cl1 147.6(8) . . y
C5A Co1 P1 87.3(13) . . y
C9 P3 Co1 110.3(2) . . ?
C9 P3 C11 100.4(3) . . ?
C9 P3 C10 101.3(3) . . ?
C11 P3 Co1 120.25(19) . . ?
C10 P3 Co1 122.8(2) . . ?
C10 P3 C11 98.1(3) . . ?
C12 P2 Co1 117.55(19) . . ?
C13 P2 Co1 119.46(19) . . ?
C13 P2 C12 103.8(3) . . ?
C14 P2 Co1 109.9(2) . . ?
C14 P2 C12 100.9(3) . . ?
C14 P2 C13 102.8(3) . . ?
C6 P1 Co1 112.5(2) . . ?
C8 P1 Co1 116.7(2) . . ?
C8 P1 C6 101.2(3) . . ?
C7 P1 Co1 118.76(17) . . ?
C7 P1 C6 102.0(3) . . ?
C7 P1 C8 103.2(3) . . ?
C1 N1 C2 115.9(7) . . ?
C4 C5 Co1 125.0(9) . . ?
C1 C5 Co1 125.5(8) . . ?
C1 C5 C4 109.4(6) . . ?
P2 C12 H12A 109.5 . . ?
P2 C12 H12B 109.5 . . ?
P2 C12 H12C 109.5 . . ?
H12A C12 H12B 109.5 . . ?
H12A C12 H12C 109.5 . . ?
H12B C12 H12C 109.5 . . ?
P3 C9 H9A 109.5 . . ?
P3 C9 H9B 109.5 . . ?
P3 C9 H9C 109.5 . . ?
H9A C9 H9B 109.5 . . ?
H9A C9 H9C 109.5 . . ?
H9B C9 H9C 109.5 . . ?
N1 C2 F2 118.7(6) . . ?
N1 C2 C3 123.3(6) . . ?
F2 C2 C3 117.9(7) . . ?
P1 C6 H6A 109.5 . . ?
P1 C6 H6B 109.5 . . ?
P1 C6 H6C 109.5 . . ?
H6A C6 H6B 109.5 . . ?
H6A C6 H6C 109.5 . . ?
H6B C6 H6C 109.5 . . ?
P1 C8 H8A 109.5 . . ?
P1 C8 H8B 109.5 . . ?
P1 C8 H8C 109.5 . . ?
H8A C8 H8B 109.5 . . ?
H8A C8 H8C 109.5 . . ?
H8B C8 H8C 109.5 . . ?
P2 C13 H13A 109.5 . . ?
P2 C13 H13B 109.5 . . ?
P2 C13 H13C 109.5 . . ?
H13A C13 H13B 109.5 . . ?
H13A C13 H13C 109.5 . . ?
H13B C13 H13C 109.5 . . ?
P3 C11 H11A 109.5 . . ?
P3 C11 H11B 109.5 . . ?
P3 C11 H11C 109.5 . . ?
H11A C11 H11B 109.5 . . ?
H11A C11 H11C 109.5 . . ?
H11B C11 H11C 109.5 . . ?
F4 C4 C5 121.0(8) . . ?
F4 C4 C3 115.6(8) . . ?
C3 C4 C5 123.4(10) . . ?
F3 C3 C2 123.1(7) . . ?
F3 C3 C4 120.0(9) . . ?
C2 C3 C4 117.0(8) . . ?
F1 C1 C5 116.2(8) . . ?
N1 C1 F1 112.8(9) . . ?
N1 C1 C5 131.0(9) . . ?
P2 C14 H14A 109.5 . . ?
P2 C14 H14B 109.5 . . ?
P2 C14 H14C 109.5 . . ?
H14A C14 H14B 109.5 . . ?
H14A C14 H14C 109.5 . . ?
H14B C14 H14C 109.5 . . ?
P1 C7 H7A 109.5 . . ?
P1 C7 H7B 109.5 . . ?
P1 C7 H7C 109.5 . . ?
H7A C7 H7B 109.5 . . ?
H7A C7 H7C 109.5 . . ?
H7B C7 H7C 109.5 . . ?
P3 C10 H10A 109.5 . . ?
P3 C10 H10B 109.5 . . ?
P3 C10 H10C 109.5 . . ?
H10A C10 H10B 109.5 . . ?
H10A C10 H10C 109.5 . . ?
H10B C10 H10C 109.5 . . ?
C1A N1A C2A 119.6(19) . . ?
F4A C4A C5A 121(2) . . ?
F4A C4A C3A 114.8(19) . . ?
C3A C4A C5A 123.9(18) . . ?
C4A C5A Co1 120.6(15) . . ?
C1A C5A Co1 129.4(16) . . ?
C1A C5A C4A 109.7(14) . . ?
F3A C3A C4A 119.8(17) . . ?
F3A C3A C2A 124.5(16) . . ?
C2A C3A C4A 115.6(16) . . ?
N1A C1A C5A 128(2) . . ?
N1A C1A F1A 115(2) . . ?
F1A C1A C5A 117(2) . . ?
N1A C2A C3A 122.2(14) . . ?
N1A C2A F2A 121.1(15) . . ?
F2A C2A C3A 116.5(16) . . ?

loop_
_geom_bond_atom_site_label_1
_geom_bond_atom_site_label_2
_geom_bond_distance
_geom_bond_site_symmetry_2
_geom_bond_publ_flag
Co1 P3 2.2794(13) . y
Co1 P2 2.2161(12) . y
Co1 Cl1 2.3046(12) . y
Co1 P1 2.2137(13) . y
Co1 C5 1.983(6) . y
Co1 C5A 1.979(14) . y
P3 C9 1.832(5) . ?
P3 C11 1.835(5) . ?
P3 C10 1.832(5) . ?
P2 C12 1.821(5) . ?
P2 C13 1.820(5) . ?
P2 C14 1.817(5) . ?
P1 C6 1.821(6) . ?
P1 C8 1.821(6) . ?
P1 C7 1.813(6) . ?
F4 C4 1.344(13) . ?
F1 C1 1.363(12) . ?
N1 C2 1.317(10) . ?
N1 C1 1.301(10) . ?
C5 C4 1.405(14) . ?
C5 C1 1.385(15) . ?
C12 H12A 0.9800 . ?
C12 H12B 0.9800 . ?
C12 H12C 0.9800 . ?
C9 H9A 0.9800 . ?
C9 H9B 0.9800 . ?
C9 H9C 0.9800 . ?
F3 C3 1.344(9) . ?
C2 F2 1.335(7) . ?
C2 C3 1.365(13) . ?
C6 H6A 0.9800 . ?
C6 H6B 0.9800 . ?
C6 H6C 0.9800 . ?
C8 H8A 0.9800 . ?
C8 H8B 0.9800 . ?
C8 H8C 0.9800 . ?
C13 H13A 0.9800 . ?
C13 H13B 0.9800 . ?
C13 H13C 0.9800 . ?
C11 H11A 0.9800 . ?
C11 H11B 0.9800 . ?
C11 H11C 0.9800 . ?
C4 C3 1.396(11) . ?
C14 H14A 0.9800 . ?
C14 H14B 0.9800 . ?
C14 H14C 0.9800 . ?
C7 H7A 0.9800 . ?
C7 H7B 0.9800 . ?
C7 H7C 0.9800 . ?
C10 H10A 0.9800 . ?
C10 H10B 0.9800 . ?
C10 H10C 0.9800 . ?
N1A C1A 1.29(2) . ?
N1A C2A 1.303(18) . ?
F4A C4A 1.35(2) . ?
C4A C5A 1.41(2) . ?
C4A C3A 1.41(2) . ?
C5A C1A 1.37(2) . ?
C3A F3A 1.336(18) . ?
C3A C2A 1.36(2) . ?
C1A F1A 1.35(2) . ?
C2A F2A 1.333(17) . ?

loop_
_geom_torsion_atom_site_label_1
_geom_torsion_atom_site_label_2
_geom_torsion_atom_site_label_3
_geom_torsion_atom_site_label_4
_geom_torsion
_geom_torsion_site_symmetry_1
_geom_torsion_site_symmetry_2
_geom_torsion_site_symmetry_3
_geom_torsion_site_symmetry_4
_geom_torsion_publ_flag
Co1 C5 C4 F4 -4.0(19) . . . . ?
Co1 C5 C4 C3 176.9(10) . . . . ?
Co1 C5 C1 F1 5.8(18) . . . . ?
Co1 C5 C1 N1 -176.4(11) . . . . ?
Co1 C5A C1A N1A -180(4) . . . . ?
Co1 C5A C1A F1A 1(6) . . . . ?
F4 C4 C3 F3 0.2(15) . . . . ?
F4 C4 C3 C2 179.5(9) . . . . ?
N1 C2 C3 F3 179.7(7) . . . . ?
N1 C2 C3 C4 0.5(12) . . . . ?
C5 C4 C3 F3 179.4(11) . . . . ?
C5 C4 C3 C2 -1.4(17) . . . . ?
C2 N1 C1 F1 178.1(9) . . . . ?
C2 N1 C1 C5 0.2(18) . . . . ?
F2 C2 C3 F3 1.8(11) . . . . ?
F2 C2 C3 C4 -177.4(9) . . . . ?
C4 C5 C1 F1 -178.8(12) . . . . ?
C4 C5 C1 N1 -1(2) . . . . ?
C1 N1 C2 F2 178.0(8) . . . . ?
C1 N1 C2 C3 0.1(12) . . . . ?
C1 C5 C4 F4 -179.4(12) . . . . ?
C1 C5 C4 C3 1.5(18) . . . . ?
F4A C4A C5A Co1 -7(6) . . . . ?
F4A C4A C5A C1A 179(4) . . . . ?
F4A C4A C3A F3A 5(5) . . . . ?
F4A C4A C3A C2A -178(3) . . . . ?
C4A C5A C1A N1A -6(7) . . . . ?
C4A C5A C1A F1A 175(4) . . . . ?
C4A C3A C2A N1A 3(4) . . . . ?
C4A C3A C2A F2A 179(3) . . . . ?
C5A C4A C3A F3A 176(3) . . . . ?
C5A C4A C3A C2A -7(5) . . . . ?
C3A C4A C5A Co1 -178(3) . . . . ?
C3A C4A C5A C1A 8(6) . . . . ?
C1A N1A C2A C3A -1(4) . . . . ?
C1A N1A C2A F2A -177(3) . . . . ?
F3A C3A C2A N1A 180(2) . . . . ?
F3A C3A C2A F2A -4(3) . . . . ?
C2A N1A C1A C5A 3(7) . . . . ?
C2A N1A C1A F1A -178(3) . . . . ?
